data_7046618
loop_
_publ_author_name
'Miller-Shakesby, David M'
'Nigam, Shubhanchi'
'Hughes, David L.'
'Lopez-Estelles, Enrique'
'Elsegood, Mark R. J.'
'Cawthorne, Christopher J.'
'Archibald, Stephen J.'
'Redshaw, Carl'

_publ_section_title
;
 Synthesis, crystal structure, and cytotoxicity studies of titanacalix[4
 and 8]arene complexes.
;
_journal_issue 27
_journal_name_full 'Dalton transactions (Cambridge, England : 2003)'
_journal_page_first 8992
_journal_page_last 8999
_journal_paper_doi 10.1039/c8dt01992d
_journal_volume 47
_journal_year 2018
_chemical_absolute_configuration ad
_chemical_formula_moiety 'C54 H74 Cl2 O4 Ti, 2(C2 H3 N)'
_chemical_formula_sum 'C58 H80 Cl2 N2 O4 Ti'
_chemical_formula_weight 988.04
_space_group_crystal_system monoclinic
_space_group_IT_number 5
_space_group_name_Hall 'A 2y'
_space_group_name_H-M_alt 'A 1 2 1'
_symmetry_space_group_name_Hall 'A 2y'
_symmetry_space_group_name_H-M 'A 1 2 1'
_atom_sites_solution_hydrogens geom
_atom_sites_solution_primary direct
_atom_sites_solution_secondary difmap
_audit_creation_method SHELXL-2016/6
_audit_update_record
;
2017-06-06 deposited with the CCDC.
2018-06-11 downloaded from the CCDC.
;
_cell_angle_alpha 90
_cell_angle_beta 101.229(9)
_cell_angle_gamma 90
_cell_formula_units_Z 4
_cell_length_a 17.2312(16)
_cell_length_b 12.1620(8)
_cell_length_c 27.103(2)
_cell_measurement_reflns_used 4274
_cell_measurement_temperature 140(2)
_cell_measurement_theta_max 22.4990
_cell_measurement_theta_min 3.4299
_cell_volume 5571.1(8)
_computing_cell_refinement
;
 CrysAlisPro RED, Oxford Diffraction Ltd., Version 1.171.33.55 
;
_computing_data_collection
;
 CrysAlisPro CCD, Oxford Diffraction Ltd., Version 1.171.33.55 
;
_computing_data_reduction
;
 CrysAlisPro RED, Oxford Diffraction Ltd., Version 1.171.33.55
;
_computing_molecular_graphics 'Bruker SHELXTL'
_computing_publication_material 'SHELXL-2016/6 (Sheldrick, 2016) and WINGX (Farrugia, 2012)'
_computing_structure_refinement 'SHELXL-2016/6 (Sheldrick, 2016)'
_computing_structure_solution 'SHELXS-97 (Sheldrick, 2008)'
_diffrn_ambient_temperature 140(2)
_diffrn_detector_area_resol_mean 16.0050
_diffrn_measured_fraction_theta_full 0.995
_diffrn_measured_fraction_theta_max 0.995
_diffrn_measurement_device_type 'Oxford Diffraction Xcalibur 3/Sapphire3 CCD'
_diffrn_measurement_method 'Thin slice \f and \w scans'
_diffrn_radiation_monochromator graphite
_diffrn_radiation_type MoK\a
_diffrn_radiation_wavelength 0.71073
_diffrn_reflns_av_R_equivalents 0.1442
_diffrn_reflns_av_unetI/netI 0.2212
_diffrn_reflns_Laue_measured_fraction_full 0.995
_diffrn_reflns_Laue_measured_fraction_max 0.995
_diffrn_reflns_limit_h_max 18
_diffrn_reflns_limit_h_min -18
_diffrn_reflns_limit_k_max 13
_diffrn_reflns_limit_k_min -13
_diffrn_reflns_limit_l_max 29
_diffrn_reflns_limit_l_min -29
_diffrn_reflns_number 30661
_diffrn_reflns_point_group_measured_fraction_full 0.996
_diffrn_reflns_point_group_measured_fraction_max 0.996
_diffrn_reflns_theta_full 22.499
_diffrn_reflns_theta_max 22.499
_diffrn_reflns_theta_min 3.506
_diffrn_source 'Enhance (Mo) X-ray Source'
_exptl_absorpt_coefficient_mu 0.295
_exptl_absorpt_correction_T_max 0.974
_exptl_absorpt_correction_T_min 0.914
_exptl_absorpt_correction_type multi-scan
_exptl_absorpt_process_details
;
 CrysAlisPro RED, Oxford Diffraction Ltd., Version 1.171.33.55 
 Empirical absorption correction using spherical harmonics,
  implemented in SCALE3 ABSPACK scaling algorithm.
;
_exptl_crystal_colour 'dark red'
_exptl_crystal_density_diffrn 1.178
_exptl_crystal_density_method 'not measured'
_exptl_crystal_description plate
_exptl_crystal_F_000 2120
_exptl_crystal_recrystallization_method 'Re-crystallisation from solvent: acetonitrile'
_exptl_crystal_size_max 0.310
_exptl_crystal_size_mid 0.210
_exptl_crystal_size_min 0.090
_refine_diff_density_max 0.421
_refine_diff_density_min -0.270
_refine_diff_density_rms 0.056
_refine_ls_abs_structure_details
; 
 Flack x determined using 1036 quotients [(I+)-(I-)]/[(I+)+(I-)] 
 (Parsons, Flack and Wagner, Acta Cryst. B69 (2013) 249-259). 
;
_refine_ls_abs_structure_Flack -0.03(6)
_refine_ls_extinction_method none
_refine_ls_goodness_of_fit_ref 0.816
_refine_ls_hydrogen_treatment constr
_refine_ls_matrix_type full
_refine_ls_number_parameters 592
_refine_ls_number_reflns 7245
_refine_ls_number_restraints 295
_refine_ls_restrained_S_all 0.804
_refine_ls_R_factor_all 0.1299
_refine_ls_R_factor_gt 0.0667
_refine_ls_shift/su_max 0.007
_refine_ls_shift/su_mean 0.000
_refine_ls_structure_factor_coef Fsqd
_refine_ls_weighting_details 'w=1/[\s^2^(Fo^2^)+(0.0612P)^2^] where P=(Fo^2^+2Fc^2^)/3'
_refine_ls_weighting_scheme calc
_refine_ls_wR_factor_gt 0.1271
_refine_ls_wR_factor_ref 0.1441
_reflns_Friedel_coverage 0.893
_reflns_Friedel_fraction_full 0.997
_reflns_Friedel_fraction_max 0.997
_reflns_number_gt 3472
_reflns_number_total 7245
_reflns_threshold_expression 'I > 2\s(I)'
_cod_data_source_file c8dt01992d1.cif
_cod_data_source_block 1_2MeCN
_cod_depositor_comments 'Adding full bibliography for 7046618--7046620.cif.'
_cod_database_code 7046618
_shelx_shelxl_version_number 2016/6
_shelx_space_group_comment
; 
The symmetry employed for this shelxl refinement is uniquely defined 
by the following loop, which should always be used as a source of 
symmetry information in preference to the above space-group names. 
They are only intended as comments. 
;
_shelx_estimated_absorpt_t_min 0.914
_shelx_estimated_absorpt_t_max 0.974

loop_
_space_group_symop_operation_xyz
'x, y, z'
'-x, y, -z'
'x, y+1/2, z+1/2'
'-x, y+1/2, -z+1/2'

loop_
_atom_site_label
_atom_site_type_symbol
_atom_site_fract_x
_atom_site_fract_y
_atom_site_fract_z
_atom_site_U_iso_or_equiv
_atom_site_adp_type
_atom_site_occupancy
_atom_site_site_symmetry_order
_atom_site_calc_flag
_atom_site_refinement_flags_posn
_atom_site_refinement_flags_adp
Ti1 Ti 0.69469(14) 0.38051(18) 0.58161(9) 0.0416(7) Uani 1 1 d . .
Cl1 Cl 0.5574(2) 0.3543(3) 0.56577(14) 0.0585(11) Uani 1 1 d . .
Cl2 Cl 0.6999(2) 0.2146(3) 0.53911(14) 0.0649(12) Uani 1 1 d . .
O1 O 0.7101(4) 0.3033(6) 0.6529(3) 0.041(2) Uani 1 1 d . .
O2 O 0.8002(5) 0.3888(7) 0.5926(3) 0.044(2) Uani 1 1 d . .
O3 O 0.6931(4) 0.4732(6) 0.5160(3) 0.039(2) Uani 1 1 d . .
O4 O 0.6739(4) 0.5062(6) 0.6120(3) 0.038(2) Uani 1 1 d . .
C1 C 0.7457(7) 0.3676(9) 0.6957(4) 0.032(3) Uani 1 1 d . U
C2 C 0.6986(7) 0.4371(9) 0.7183(5) 0.034(3) Uani 1 1 d . U
C3 C 0.7346(7) 0.4952(9) 0.7597(4) 0.032(3) Uani 1 1 d . U
H3 H 0.702868 0.541460 0.775942 0.039 Uiso 1 1 calc R U
C4 C 0.8148(7) 0.4900(9) 0.7789(4) 0.034(3) Uani 1 1 d . U
C5 C 0.8591(7) 0.4236(8) 0.7530(4) 0.030(3) Uani 1 1 d . U
H5 H 0.914745 0.420951 0.764940 0.036 Uiso 1 1 calc R U
C6 C 0.8282(7) 0.3615(10) 0.7116(4) 0.032(3) Uani 1 1 d . U
C7 C 0.8559(8) 0.5527(10) 0.8270(5) 0.041(3) Uani 1 1 d . .
C8 C 0.7960(9) 0.6125(11) 0.8509(5) 0.075(5) Uani 1 1 d . .
H8A H 0.822956 0.648147 0.881966 0.113 Uiso 1 1 calc R U
H8B H 0.757022 0.559920 0.858685 0.113 Uiso 1 1 calc R U
H8C H 0.769182 0.668268 0.827554 0.113 Uiso 1 1 calc R U
C9 C 0.8934(8) 0.4673(10) 0.8668(5) 0.064(4) Uani 1 1 d . .
H9A H 0.941304 0.436974 0.857553 0.096 Uiso 1 1 calc R U
H9B H 0.855513 0.407782 0.868209 0.096 Uiso 1 1 calc R U
H9C H 0.907070 0.502833 0.899762 0.096 Uiso 1 1 calc R U
C10 C 0.9169(10) 0.6278(12) 0.8142(5) 0.087(6) Uani 1 1 d . .
H10A H 0.938581 0.673302 0.843479 0.131 Uiso 1 1 calc R U
H10B H 0.892960 0.675196 0.786098 0.131 Uiso 1 1 calc R U
H10C H 0.959551 0.584450 0.804533 0.131 Uiso 1 1 calc R U
C11 C 0.8838(7) 0.3035(9) 0.6836(5) 0.035(3) Uani 1 1 d . .
H11A H 0.926051 0.267428 0.708308 0.042 Uiso 1 1 calc R U
H11B H 0.854321 0.245287 0.662281 0.042 Uiso 1 1 calc R U
C12 C 0.8768(8) 0.4147(9) 0.6044(4) 0.036(3) Uani 1 1 d . .
C13 C 0.9215(6) 0.3786(9) 0.6510(4) 0.029(3) Uani 1 1 d . .
C14 C 0.9983(7) 0.4226(8) 0.6657(4) 0.034(3) Uani 1 1 d . .
H14 H 1.029499 0.401629 0.697125 0.041 Uiso 1 1 calc R U
C15 C 1.0295(6) 0.4954(9) 0.6355(4) 0.026(3) Uani 1 1 d . .
C16 C 0.9867(7) 0.5148(8) 0.5881(4) 0.028(3) Uani 1 1 d . .
H16 H 1.010369 0.557685 0.565640 0.033 Uiso 1 1 calc R U
C17 C 0.9117(7) 0.4755(8) 0.5714(4) 0.024(3) Uani 1 1 d . .
C18 C 1.1116(7) 0.5476(10) 0.6563(4) 0.036(3) Uani 1 1 d . U
C19 C 1.1084(8) 0.6047(11) 0.7051(5) 0.060(4) Uani 1 1 d . U
H19A H 1.162056 0.625813 0.721710 0.091 Uiso 1 1 calc R U
H19B H 1.085891 0.554819 0.726967 0.091 Uiso 1 1 calc R U
H19C H 1.075342 0.670591 0.698378 0.091 Uiso 1 1 calc R U
C20 C 1.1752(7) 0.4552(9) 0.6656(5) 0.047(3) Uani 1 1 d . U
H20A H 1.172785 0.412304 0.634726 0.071 Uiso 1 1 calc R U
H20B H 1.165114 0.406767 0.692576 0.071 Uiso 1 1 calc R U
H20C H 1.227852 0.488186 0.675423 0.071 Uiso 1 1 calc R U
C21 C 1.1352(8) 0.6252(10) 0.6200(5) 0.053(3) Uani 1 1 d . U
H21A H 1.099249 0.688454 0.615517 0.079 Uiso 1 1 calc R U
H21B H 1.132637 0.588228 0.587553 0.079 Uiso 1 1 calc R U
H21C H 1.189402 0.650520 0.632687 0.079 Uiso 1 1 calc R U
C22 C 0.8654(7) 0.4984(9) 0.5191(4) 0.030(3) Uani 1 1 d . .
H22A H 0.836470 0.431255 0.505524 0.035 Uiso 1 1 calc R U
H22B H 0.902377 0.518150 0.496780 0.035 Uiso 1 1 calc R U
C23 C 0.7292(7) 0.5816(9) 0.5215(4) 0.026(3) Uani 1 1 d . .
C24 C 0.8060(7) 0.5932(9) 0.5198(4) 0.031(3) Uani 1 1 d . .
C25 C 0.8362(7) 0.6983(9) 0.5225(4) 0.035(3) Uani 1 1 d . .
H25 H 0.890248 0.707015 0.520402 0.042 Uiso 1 1 calc R U
C26 C 0.7928(7) 0.7933(10) 0.5280(4) 0.029(3) Uani 1 1 d . .
C27 C 0.7153(7) 0.7711(10) 0.5341(4) 0.039(3) Uani 1 1 d . .
H27 H 0.683873 0.830910 0.541392 0.047 Uiso 1 1 calc R U
C28 C 0.6814(7) 0.6659(9) 0.5302(4) 0.030(3) Uani 1 1 d . .
C29 C 0.8242(7) 0.9066(9) 0.5278(5) 0.036(3) Uani 1 1 d . .
C30 C 0.8177(8) 0.9645(10) 0.5773(5) 0.062(4) Uani 1 1 d . .
H30A H 0.764960 0.951728 0.584691 0.093 Uiso 1 1 calc R U
H30B H 0.826113 1.043631 0.574055 0.093 Uiso 1 1 calc R U
H30C H 0.857867 0.934953 0.604747 0.093 Uiso 1 1 calc R U
C31 C 0.9087(8) 0.9080(10) 0.5213(6) 0.077(5) Uani 1 1 d . .
H31A H 0.942984 0.881786 0.552284 0.116 Uiso 1 1 calc R U
H31B H 0.923780 0.983278 0.514285 0.116 Uiso 1 1 calc R U
H31C H 0.914679 0.860016 0.493287 0.116 Uiso 1 1 calc R U
C32 C 0.7749(8) 0.9716(10) 0.4845(5) 0.063(4) Uani 1 1 d . .
H32A H 0.775576 0.933916 0.452617 0.094 Uiso 1 1 calc R U
H32B H 0.797136 1.045562 0.483497 0.094 Uiso 1 1 calc R U
H32C H 0.720218 0.977139 0.489565 0.094 Uiso 1 1 calc R U
C33 C 0.5959(7) 0.6535(9) 0.5363(4) 0.033(3) Uani 1 1 d . .
H33A H 0.574718 0.586280 0.517935 0.040 Uiso 1 1 calc R U
H33B H 0.565949 0.716377 0.518847 0.040 Uiso 1 1 calc R U
C34 C 0.6123(7) 0.5707(10) 0.6227(5) 0.036(3) Uani 1 1 d . .
C35 C 0.5757(7) 0.6467(8) 0.5889(5) 0.027(3) Uani 1 1 d . .
C36 C 0.5163(6) 0.7057(9) 0.5993(4) 0.027(3) Uani 1 1 d . .
H36 H 0.493475 0.761181 0.576277 0.032 Uiso 1 1 calc R U
C37 C 0.4860(7) 0.6888(9) 0.6434(4) 0.028(3) Uani 1 1 d . .
C38 C 0.5219(7) 0.6113(9) 0.6752(4) 0.028(3) Uani 1 1 d . .
H38 H 0.503158 0.600136 0.705526 0.034 Uiso 1 1 calc R U
C39 C 0.5845(7) 0.5462(9) 0.6669(4) 0.030(3) Uani 1 1 d . .
C40 C 0.4149(8) 0.7588(9) 0.6539(5) 0.041(3) Uani 1 1 d . .
C41 C 0.4428(8) 0.8802(10) 0.6612(5) 0.073(4) Uani 1 1 d . .
H41A H 0.398128 0.926657 0.665515 0.109 Uiso 1 1 calc R U
H41B H 0.462809 0.904617 0.631549 0.109 Uiso 1 1 calc R U
H41C H 0.484947 0.885812 0.691076 0.109 Uiso 1 1 calc R U
C42 C 0.3470(7) 0.7552(10) 0.6093(4) 0.059(4) Uani 1 1 d . .
H42A H 0.332124 0.678539 0.601269 0.089 Uiso 1 1 calc R U
H42B H 0.363251 0.789719 0.580209 0.089 Uiso 1 1 calc R U
H42C H 0.301679 0.794993 0.617381 0.089 Uiso 1 1 calc R U
C43 C 0.3856(7) 0.7242(10) 0.7006(4) 0.053(4) Uani 1 1 d . .
H43A H 0.341762 0.771933 0.705198 0.080 Uiso 1 1 calc R U
H43B H 0.428815 0.730531 0.729917 0.080 Uiso 1 1 calc R U
H43C H 0.367368 0.647806 0.697008 0.080 Uiso 1 1 calc R U
C44 C 0.6114(7) 0.4470(9) 0.6982(4) 0.035(3) Uani 1 1 d . .
H44A H 0.594030 0.380819 0.677699 0.041 Uiso 1 1 calc R U
H44B H 0.583894 0.446310 0.727028 0.041 Uiso 1 1 calc R U
C45 C 0.6682(8) 0.2026(10) 0.6646(5) 0.062(4) Uani 1 1 d . .
H45A H 0.645562 0.215977 0.694957 0.075 Uiso 1 1 calc R U
H45B H 0.624007 0.186565 0.636315 0.075 Uiso 1 1 calc R U
C46 C 0.7208(8) 0.1070(9) 0.6734(5) 0.054(4) Uani 1 1 d . .
H46A H 0.766289 0.122768 0.700933 0.065 Uiso 1 1 calc R U
H46B H 0.741442 0.089940 0.642604 0.065 Uiso 1 1 calc R U
C47 C 0.6721(8) 0.0059(9) 0.6880(6) 0.059(4) Uani 1 1 d . .
H47A H 0.652665 0.023381 0.719123 0.071 Uiso 1 1 calc R U
H47B H 0.625471 -0.006937 0.660827 0.071 Uiso 1 1 calc R U
C48 C 0.7197(8) -0.0938(10) 0.6958(6) 0.073(5) Uani 1 1 d . .
H48A H 0.770513 -0.076673 0.718538 0.088 Uiso 1 1 calc R U
H48B H 0.731868 -0.117150 0.663114 0.088 Uiso 1 1 calc R U
C49 C 0.6816(8) -0.1874(10) 0.7174(5) 0.065(5) Uani 1 1 d . .
H49A H 0.669919 -0.165690 0.750030 0.097 Uiso 1 1 calc R U
H49B H 0.717502 -0.250655 0.721974 0.097 Uiso 1 1 calc R U
H49C H 0.632318 -0.207313 0.694504 0.097 Uiso 1 1 calc R U
C50 C 0.6456(7) 0.4444(9) 0.4661(4) 0.039(3) Uani 1 1 d . .
H50A H 0.607815 0.385385 0.470227 0.046 Uiso 1 1 calc R U
H50B H 0.614571 0.509455 0.451869 0.046 Uiso 1 1 calc R U
C51 C 0.6950(7) 0.4072(10) 0.4305(4) 0.047(4) Uani 1 1 d . .
H51A H 0.730420 0.347574 0.446341 0.056 Uiso 1 1 calc R U
H51B H 0.728545 0.469007 0.423412 0.056 Uiso 1 1 calc R U
C52 C 0.6451(7) 0.3649(11) 0.3804(4) 0.055(4) Uani 1 1 d . .
H52A H 0.601064 0.416653 0.368642 0.066 Uiso 1 1 calc R U
H52B H 0.678595 0.362383 0.354562 0.066 Uiso 1 1 calc R U
C53 C 0.6112(8) 0.2493(10) 0.3863(5) 0.067(4) Uani 1 1 d . .
H53A H 0.655006 0.198051 0.399448 0.081 Uiso 1 1 calc R U
H53B H 0.575631 0.252320 0.410904 0.081 Uiso 1 1 calc R U
C54 C 0.5650(8) 0.2066(13) 0.3356(6) 0.088(6) Uani 1 1 d . .
H54A H 0.531112 0.265329 0.318492 0.132 Uiso 1 1 calc R U
H54B H 0.532261 0.143887 0.341356 0.132 Uiso 1 1 calc R U
H54C H 0.602359 0.183471 0.314536 0.132 Uiso 1 1 calc R U
N1 N 0.9324(8) 0.8190(10) 0.7024(5) 0.076(4) Uani 1 1 d . .
C55 C 0.8923(9) 0.7518(12) 0.6841(5) 0.045(4) Uani 1 1 d . .
C56 C 0.8413(9) 0.6657(10) 0.6608(5) 0.060(4) Uani 1 1 d . .
H56A H 0.825870 0.619224 0.686811 0.090 Uiso 1 1 calc R U
H56B H 0.869169 0.621076 0.639667 0.090 Uiso 1 1 calc R U
H56C H 0.793877 0.697944 0.639947 0.090 Uiso 1 1 calc R U

loop_
_atom_site_aniso_label
_atom_site_aniso_U_11
_atom_site_aniso_U_22
_atom_site_aniso_U_33
_atom_site_aniso_U_23
_atom_site_aniso_U_13
_atom_site_aniso_U_12
Ti1 0.0413(16) 0.0374(14) 0.0465(15) -0.0040(13) 0.0097(13) -0.0054(13)
Cl1 0.047(2) 0.056(2) 0.071(3) 0.002(2) 0.009(2) -0.0134(19)
Cl2 0.068(3) 0.048(2) 0.076(3) -0.009(2) 0.007(2) 0.009(2)
O1 0.036(5) 0.037(5) 0.047(6) 0.005(4) 0.002(5) -0.003(4)
O2 0.038(6) 0.053(5) 0.039(5) -0.002(5) 0.001(4) -0.015(5)
O3 0.029(5) 0.047(6) 0.038(5) 0.000(4) -0.003(4) -0.004(4)
O4 0.033(6) 0.049(5) 0.034(5) 0.011(4) 0.014(4) 0.000(4)
C1 0.034(5) 0.021(6) 0.037(6) 0.003(5) 0.002(5) -0.006(5)
C2 0.033(6) 0.029(7) 0.043(7) 0.012(5) 0.018(5) -0.007(5)
C3 0.033(6) 0.027(6) 0.042(7) 0.009(5) 0.020(6) 0.003(5)
C4 0.038(6) 0.033(7) 0.031(7) 0.013(5) 0.009(5) 0.008(6)
C5 0.026(6) 0.029(7) 0.031(7) 0.013(5) -0.003(5) 0.009(5)
C6 0.034(5) 0.038(7) 0.025(6) 0.009(5) 0.008(5) 0.004(6)
C7 0.044(9) 0.027(7) 0.051(9) 0.002(6) 0.010(7) -0.002(6)
C8 0.073(11) 0.077(11) 0.071(11) -0.028(9) 0.005(9) 0.021(8)
C9 0.069(11) 0.058(10) 0.061(10) 0.010(7) -0.002(8) 0.000(7)
C10 0.122(14) 0.087(12) 0.056(11) -0.008(9) 0.021(10) -0.073(10)
C11 0.021(8) 0.029(7) 0.056(9) 0.006(7) 0.015(7) -0.002(6)
C12 0.041(8) 0.040(8) 0.029(7) 0.003(6) 0.013(6) -0.004(6)
C13 0.038(7) 0.026(6) 0.027(6) 0.009(6) 0.012(6) 0.008(6)
C14 0.029(7) 0.045(8) 0.026(7) 0.009(6) 0.002(6) 0.011(5)
C15 0.020(7) 0.029(6) 0.031(6) -0.003(5) 0.007(5) 0.004(5)
C16 0.029(7) 0.025(7) 0.032(6) 0.006(5) 0.013(6) -0.001(5)
C17 0.024(6) 0.029(7) 0.021(7) 0.004(5) 0.006(5) 0.005(5)
C18 0.024(7) 0.045(7) 0.038(7) -0.007(5) 0.008(6) -0.001(5)
C19 0.048(10) 0.087(10) 0.040(6) -0.024(7) -0.008(7) 0.014(8)
C20 0.029(8) 0.052(7) 0.060(9) -0.002(6) 0.008(7) -0.001(5)
C21 0.051(4) 0.053(4) 0.054(4) 0.001(3) 0.009(3) -0.004(3)
C22 0.041(9) 0.029(7) 0.022(7) 0.003(6) 0.012(7) 0.007(6)
C23 0.025(6) 0.029(7) 0.022(7) 0.003(6) 0.001(6) -0.001(5)
C24 0.022(6) 0.044(7) 0.028(8) -0.004(6) 0.005(6) -0.011(5)
C25 0.033(7) 0.043(7) 0.030(8) 0.002(7) 0.012(7) -0.008(5)
C26 0.026(7) 0.051(7) 0.010(7) 0.011(6) 0.004(6) 0.003(5)
C27 0.038(7) 0.042(7) 0.043(9) -0.001(7) 0.022(7) 0.003(6)
C28 0.029(8) 0.036(6) 0.025(8) 0.009(6) 0.004(7) 0.008(5)
C29 0.030(8) 0.025(8) 0.056(10) 0.010(7) 0.013(7) -0.005(6)
C30 0.077(12) 0.050(10) 0.064(11) 0.003(9) 0.027(9) -0.025(8)
C31 0.069(11) 0.054(11) 0.119(14) 0.003(9) 0.043(10) -0.013(8)
C32 0.061(11) 0.063(10) 0.065(11) 0.015(9) 0.013(9) -0.030(8)
C33 0.036(9) 0.031(7) 0.034(8) 0.006(6) 0.011(7) 0.019(6)
C34 0.005(7) 0.043(8) 0.060(10) -0.006(8) 0.006(7) 0.004(6)
C35 0.021(8) 0.016(7) 0.043(9) 0.006(6) 0.005(7) 0.012(6)
C36 0.027(8) 0.022(7) 0.030(8) 0.000(6) 0.001(7) 0.006(6)
C37 0.036(8) 0.023(7) 0.024(8) 0.002(6) 0.004(7) -0.010(6)
C38 0.025(8) 0.036(8) 0.022(7) -0.010(6) 0.002(7) -0.009(6)
C39 0.026(8) 0.032(8) 0.030(8) 0.002(7) -0.001(7) -0.011(6)
C40 0.049(9) 0.038(7) 0.040(7) -0.015(7) 0.021(6) -0.009(7)
C41 0.081(10) 0.033(7) 0.122(13) -0.021(9) 0.063(9) -0.005(7)
C42 0.041(9) 0.082(11) 0.057(8) -0.013(8) 0.014(7) 0.015(8)
C43 0.053(10) 0.054(9) 0.065(8) 0.006(8) 0.043(8) 0.011(7)
C44 0.035(7) 0.039(7) 0.032(8) 0.013(6) 0.014(6) 0.005(6)
C45 0.068(10) 0.038(7) 0.079(11) 0.003(8) 0.010(9) -0.003(6)
C46 0.061(10) 0.040(7) 0.069(11) 0.001(7) 0.034(9) 0.015(6)
C47 0.056(10) 0.032(7) 0.097(12) -0.011(8) 0.034(9) -0.007(6)
C48 0.066(11) 0.045(9) 0.106(13) 0.006(8) 0.009(10) -0.007(7)
C49 0.068(11) 0.043(8) 0.078(12) -0.002(8) 0.000(9) -0.016(7)
C50 0.040(9) 0.034(7) 0.036(7) 0.002(6) -0.009(6) -0.002(6)
C51 0.046(9) 0.048(9) 0.047(8) -0.002(7) 0.010(6) -0.006(6)
C52 0.045(8) 0.065(8) 0.051(8) -0.016(8) 0.003(7) 0.007(7)
C53 0.047(10) 0.061(8) 0.093(12) -0.028(9) 0.010(9) 0.011(7)
C54 0.036(10) 0.098(12) 0.125(14) -0.054(12) 0.004(9) 0.014(9)
N1 0.087(11) 0.047(9) 0.086(11) 0.001(8) 0.000(9) -0.004(7)
C55 0.049(11) 0.041(10) 0.046(10) 0.011(8) 0.011(9) 0.006(8)
C56 0.088(13) 0.041(9) 0.053(10) 0.016(8) 0.018(10) 0.006(9)

loop_
_atom_type_symbol
_atom_type_description
_atom_type_scat_dispersion_real
_atom_type_scat_dispersion_imag
_atom_type_scat_source
C C 0.0033 0.0016 'International Tables Vol C Tables 4.2.6.8 and 6.1.1.4'
H H 0.0000 0.0000 'International Tables Vol C Tables 4.2.6.8 and 6.1.1.4'
O O 0.0106 0.0060 'International Tables Vol C Tables 4.2.6.8 and 6.1.1.4'
Cl Cl 0.1484 0.1585 'International Tables Vol C Tables 4.2.6.8 and 6.1.1.4'
Ti Ti 0.2776 0.4457 'International Tables Vol C Tables 4.2.6.8 and 6.1.1.4'
N N 0.0061 0.0033 'International Tables Vol C Tables 4.2.6.8 and 6.1.1.4'

loop_
_geom_angle_atom_site_label_1
_geom_angle_atom_site_label_2
_geom_angle_atom_site_label_3
_geom_angle
O2 Ti1 O4 99.3(4)
O2 Ti1 O3 87.5(3)
O4 Ti1 O3 87.7(3)
O2 Ti1 O1 86.0(3)
O4 Ti1 O1 87.7(3)
O3 Ti1 O1 171.4(3)
O2 Ti1 Cl2 89.7(3)
O4 Ti1 Cl2 170.9(3)
O3 Ti1 Cl2 92.4(3)
O1 Ti1 Cl2 93.2(2)
O2 Ti1 Cl1 175.3(3)
O4 Ti1 Cl1 85.2(3)
O3 Ti1 Cl1 94.1(2)
O1 Ti1 Cl1 92.8(2)
Cl2 Ti1 Cl1 85.78(15)
C1 O1 C45 115.1(9)
C1 O1 Ti1 117.0(6)
C45 O1 Ti1 125.5(7)
C12 O2 Ti1 168.6(8)
C23 O3 C50 117.3(8)
C23 O3 Ti1 117.7(6)
C50 O3 Ti1 124.1(6)
C34 O4 Ti1 142.9(7)
C2 C1 C6 122.7(11)
C2 C1 O1 119.5(10)
C6 C1 O1 117.7(11)
C3 C2 C1 117.6(12)
C3 C2 C44 121.3(12)
C1 C2 C44 121.1(11)
C2 C3 C4 123.1(12)
C2 C3 H3 118.4
C4 C3 H3 118.4
C3 C4 C5 116.4(12)
C3 C4 C7 123.5(11)
C5 C4 C7 120.1(11)
C6 C5 C4 124.6(12)
C6 C5 H5 117.7
C4 C5 H5 117.7
C5 C6 C1 115.4(11)
C5 C6 C11 119.0(11)
C1 C6 C11 125.2(11)
C10 C7 C8 112.3(12)
C10 C7 C9 111.0(12)
C8 C7 C9 104.6(11)
C10 C7 C4 109.4(11)
C8 C7 C4 111.0(11)
C9 C7 C4 108.4(9)
C7 C8 H8A 109.5
C7 C8 H8B 109.5
H8A C8 H8B 109.5
C7 C8 H8C 109.5
H8A C8 H8C 109.5
H8B C8 H8C 109.5
C7 C9 H9A 109.5
C7 C9 H9B 109.5
H9A C9 H9B 109.5
C7 C9 H9C 109.5
H9A C9 H9C 109.5
H9B C9 H9C 109.5
C7 C10 H10A 109.5
C7 C10 H10B 109.5
H10A C10 H10B 109.5
C7 C10 H10C 109.5
H10A C10 H10C 109.5
H10B C10 H10C 109.5
C13 C11 C6 113.7(9)
C13 C11 H11A 108.8
C6 C11 H11A 108.8
C13 C11 H11B 108.8
C6 C11 H11B 108.8
H11A C11 H11B 107.7
O2 C12 C17 120.3(11)
O2 C12 C13 118.8(11)
C17 C12 C13 120.9(11)
C14 C13 C12 116.8(11)
C14 C13 C11 123.6(10)
C12 C13 C11 119.4(10)
C15 C14 C13 121.9(10)
C15 C14 H14 119.1
C13 C14 H14 119.1
C16 C15 C14 117.7(11)
C16 C15 C18 123.6(11)
C14 C15 C18 118.6(10)
C17 C16 C15 123.3(11)
C17 C16 H16 118.4
C15 C16 H16 118.4
C16 C17 C12 118.3(10)
C16 C17 C22 122.5(11)
C12 C17 C22 119.2(11)
C21 C18 C19 110.7(11)
C21 C18 C15 111.7(10)
C19 C18 C15 108.7(10)
C21 C18 C20 107.1(10)
C19 C18 C20 109.6(10)
C15 C18 C20 109.1(9)
C18 C19 H19A 109.5
C18 C19 H19B 109.5
H19A C19 H19B 109.5
C18 C19 H19C 109.5
H19A C19 H19C 109.5
H19B C19 H19C 109.5
C18 C20 H20A 109.5
C18 C20 H20B 109.5
H20A C20 H20B 109.5
C18 C20 H20C 109.5
H20A C20 H20C 109.5
H20B C20 H20C 109.5
C18 C21 H21A 109.5
C18 C21 H21B 109.5
H21A C21 H21B 109.5
C18 C21 H21C 109.5
H21A C21 H21C 109.5
H21B C21 H21C 109.5
C17 C22 C24 110.9(9)
C17 C22 H22A 109.5
C24 C22 H22A 109.5
C17 C22 H22B 109.5
C24 C22 H22B 109.5
H22A C22 H22B 108.1
C24 C23 C28 124.1(11)
C24 C23 O3 119.9(10)
C28 C23 O3 116.0(11)
C23 C24 C25 117.4(11)
C23 C24 C22 125.7(10)
C25 C24 C22 116.7(11)
C24 C25 C26 124.6(12)
C24 C25 H25 117.7
C26 C25 H25 117.7
C25 C26 C27 113.2(11)
C25 C26 C29 124.4(11)
C27 C26 C29 122.5(11)
C28 C27 C26 123.9(12)
C28 C27 H27 118.0
C26 C27 H27 118.0
C23 C28 C27 116.3(11)
C23 C28 C33 125.0(11)
C27 C28 C33 118.7(10)
C26 C29 C31 112.0(10)
C26 C29 C32 109.6(10)
C31 C29 C32 108.2(11)
C26 C29 C30 109.5(10)
C31 C29 C30 109.4(11)
C32 C29 C30 108.0(10)
C29 C30 H30A 109.5
C29 C30 H30B 109.5
H30A C30 H30B 109.5
C29 C30 H30C 109.5
H30A C30 H30C 109.5
H30B C30 H30C 109.5
C29 C31 H31A 109.5
C29 C31 H31B 109.5
H31A C31 H31B 109.5
C29 C31 H31C 109.5
H31A C31 H31C 109.5
H31B C31 H31C 109.5
C29 C32 H32A 109.5
C29 C32 H32B 109.5
H32A C32 H32B 109.5
C29 C32 H32C 109.5
H32A C32 H32C 109.5
H32B C32 H32C 109.5
C28 C33 C35 120.4(10)
C28 C33 H33A 107.2
C35 C33 H33A 107.2
C28 C33 H33B 107.2
C35 C33 H33B 107.2
H33A C33 H33B 106.8
C35 C34 O4 120.8(12)
C35 C34 C39 121.7(11)
O4 C34 C39 117.2(11)
C36 C35 C34 120.0(12)
C36 C35 C33 119.5(11)
C34 C35 C33 120.1(10)
C35 C36 C37 122.0(11)
C35 C36 H36 119.0
C37 C36 H36 119.0
C38 C37 C36 116.5(11)
C38 C37 C40 123.0(11)
C36 C37 C40 120.5(10)
C37 C38 C39 124.7(12)
C37 C38 H38 117.6
C39 C38 H38 117.6
C38 C39 C34 114.9(11)
C38 C39 C44 122.1(12)
C34 C39 C44 122.3(12)
C42 C40 C43 109.3(10)
C42 C40 C41 107.6(11)
C43 C40 C41 107.6(10)
C42 C40 C37 110.6(10)
C43 C40 C37 113.7(10)
C41 C40 C37 107.9(10)
C40 C41 H41A 109.5
C40 C41 H41B 109.5
H41A C41 H41B 109.5
C40 C41 H41C 109.5
H41A C41 H41C 109.5
H41B C41 H41C 109.5
C40 C42 H42A 109.5
C40 C42 H42B 109.5
H42A C42 H42B 109.5
C40 C42 H42C 109.5
H42A C42 H42C 109.5
H42B C42 H42C 109.5
C40 C43 H43A 109.5
C40 C43 H43B 109.5
H43A C43 H43B 109.5
C40 C43 H43C 109.5
H43A C43 H43C 109.5
H43B C43 H43C 109.5
C39 C44 C2 116.7(10)
C39 C44 H44A 108.1
C2 C44 H44A 108.1
C39 C44 H44B 108.1
C2 C44 H44B 108.1
H44A C44 H44B 107.3
C46 C45 O1 112.2(11)
C46 C45 H45A 109.2
O1 C45 H45A 109.2
C46 C45 H45B 109.2
O1 C45 H45B 109.2
H45A C45 H45B 107.9
C45 C46 C47 108.4(11)
C45 C46 H46A 110.0
C47 C46 H46A 110.0
C45 C46 H46B 110.0
C47 C46 H46B 110.0
H46A C46 H46B 108.4
C48 C47 C46 111.8(11)
C48 C47 H47A 109.3
C46 C47 H47A 109.3
C48 C47 H47B 109.3
C46 C47 H47B 109.3
H47A C47 H47B 107.9
C47 C48 C49 114.4(12)
C47 C48 H48A 108.7
C49 C48 H48A 108.7
C47 C48 H48B 108.7
C49 C48 H48B 108.7
H48A C48 H48B 107.6
C48 C49 H49A 109.5
C48 C49 H49B 109.5
H49A C49 H49B 109.5
C48 C49 H49C 109.5
H49A C49 H49C 109.5
H49B C49 H49C 109.5
C51 C50 O3 112.5(10)
C51 C50 H50A 109.1
O3 C50 H50A 109.1
C51 C50 H50B 109.1
O3 C50 H50B 109.1
H50A C50 H50B 107.8
C50 C51 C52 112.5(10)
C50 C51 H51A 109.1
C52 C51 H51A 109.1
C50 C51 H51B 109.1
C52 C51 H51B 109.1
H51A C51 H51B 107.8
C53 C52 C51 111.6(11)
C53 C52 H52A 109.3
C51 C52 H52A 109.3
C53 C52 H52B 109.3
C51 C52 H52B 109.3
H52A C52 H52B 108.0
C54 C53 C52 110.8(12)
C54 C53 H53A 109.5
C52 C53 H53A 109.5
C54 C53 H53B 109.5
C52 C53 H53B 109.5
H53A C53 H53B 108.1
C53 C54 H54A 109.5
C53 C54 H54B 109.5
H54A C54 H54B 109.5
C53 C54 H54C 109.5
H54A C54 H54C 109.5
H54B C54 H54C 109.5
N1 C55 C56 180(2)
C55 C56 H56A 109.5
C55 C56 H56B 109.5
H56A C56 H56B 109.5
C55 C56 H56C 109.5
H56A C56 H56C 109.5
H56B C56 H56C 109.5

loop_
_geom_bond_atom_site_label_1
_geom_bond_atom_site_label_2
_geom_bond_distance
Ti1 O2 1.786(8)
Ti1 O4 1.805(8)
Ti1 O3 2.101(8)
Ti1 O1 2.118(8)
Ti1 Cl2 2.334(4)
Ti1 Cl1 2.342(4)
O1 C1 1.435(12)
O1 C45 1.487(14)
O2 C12 1.335(13)
O3 C23 1.453(13)
O3 C50 1.480(12)
O4 C34 1.395(13)
C1 C2 1.393(15)
C1 C6 1.405(14)
C2 C3 1.367(14)
C2 C44 1.500(15)
C3 C4 1.380(14)
C3 H3 0.9500
C4 C5 1.392(15)
C4 C7 1.557(16)
C5 C6 1.373(14)
C5 H5 0.9500
C6 C11 1.508(14)
C7 C10 1.484(17)
C7 C8 1.508(16)
C7 C9 1.545(15)
C8 H8A 0.9800
C8 H8B 0.9800
C8 H8C 0.9800
C9 H9A 0.9800
C9 H9B 0.9800
C9 H9C 0.9800
C10 H10A 0.9800
C10 H10B 0.9800
C10 H10C 0.9800
C11 C13 1.503(14)
C11 H11A 0.9900
C11 H11B 0.9900
C12 C17 1.386(14)
C12 C13 1.414(14)
C13 C14 1.412(14)
C14 C15 1.382(14)
C14 H14 0.9500
C15 C16 1.373(14)
C15 C18 1.552(14)
C16 C17 1.370(14)
C16 H16 0.9500
C17 C22 1.510(13)
C18 C21 1.477(15)
C18 C19 1.504(15)
C18 C20 1.557(15)
C19 H19A 0.9800
C19 H19B 0.9800
C19 H19C 0.9800
C20 H20A 0.9800
C20 H20B 0.9800
C20 H20C 0.9800
C21 H21A 0.9800
C21 H21B 0.9800
C21 H21C 0.9800
C22 C24 1.544(15)
C22 H22A 0.9900
C22 H22B 0.9900
C23 C24 1.341(15)
C23 C28 1.365(14)
C24 C25 1.377(14)
C25 C26 1.400(15)
C25 H25 0.9500
C26 C27 1.405(15)
C26 C29 1.480(15)
C27 C28 1.401(15)
C27 H27 0.9500
C28 C33 1.523(15)
C29 C31 1.500(16)
C29 C32 1.529(15)
C29 C30 1.540(16)
C30 H30A 0.9800
C30 H30B 0.9800
C30 H30C 0.9800
C31 H31A 0.9800
C31 H31B 0.9800
C31 H31C 0.9800
C32 H32A 0.9800
C32 H32B 0.9800
C32 H32C 0.9800
C33 C35 1.532(15)
C33 H33A 0.9900
C33 H33B 0.9900
C34 C35 1.365(14)
C34 C39 1.407(16)
C35 C36 1.324(13)
C36 C37 1.410(14)
C36 H36 0.9500
C37 C38 1.344(14)
C37 C40 1.562(16)
C38 C39 1.391(15)
C38 H38 0.9500
C39 C44 1.496(14)
C40 C42 1.510(15)
C40 C43 1.512(14)
C40 C41 1.553(16)
C41 H41A 0.9800
C41 H41B 0.9800
C41 H41C 0.9800
C42 H42A 0.9800
C42 H42B 0.9800
C42 H42C 0.9800
C43 H43A 0.9800
C43 H43B 0.9800
C43 H43C 0.9800
C44 H44A 0.9900
C44 H44B 0.9900
C45 C46 1.464(15)
C45 H45A 0.9900
C45 H45B 0.9900
C46 C47 1.583(16)
C46 H46A 0.9900
C46 H46B 0.9900
C47 C48 1.457(16)
C47 H47A 0.9900
C47 H47B 0.9900
C48 C49 1.490(16)
C48 H48A 0.9900
C48 H48B 0.9900
C49 H49A 0.9800
C49 H49B 0.9800
C49 H49C 0.9800
C50 C51 1.476(15)
C50 H50A 0.9900
C50 H50B 0.9900
C51 C52 1.548(14)
C51 H51A 0.9900
C51 H51B 0.9900
C52 C53 1.543(17)
C52 H52A 0.9900
C52 H52B 0.9900
C53 C54 1.539(16)
C53 H53A 0.9900
C53 H53B 0.9900
C54 H54A 0.9800
C54 H54B 0.9800
C54 H54C 0.9800
N1 C55 1.121(15)
C55 C56 1.432(17)
C56 H56A 0.9800
C56 H56B 0.9800
C56 H56C 0.9800

loop_
_geom_torsion_atom_site_label_1
_geom_torsion_atom_site_label_2
_geom_torsion_atom_site_label_3
_geom_torsion_atom_site_label_4
_geom_torsion
O4 Ti1 O2 C12 -6(4)
O3 Ti1 O2 C12 81(4)
O1 Ti1 O2 C12 -93(4)
Cl2 Ti1 O2 C12 173(4)
O2 Ti1 O4 C34 178.9(13)
O3 Ti1 O4 C34 91.8(13)
O1 Ti1 O4 C34 -95.5(13)
Cl1 Ti1 O4 C34 -2.4(13)
C45 O1 C1 C2 -78.8(13)
Ti1 O1 C1 C2 84.7(11)
C45 O1 C1 C6 104.2(12)
Ti1 O1 C1 C6 -92.2(10)
C6 C1 C2 C3 -4.5(17)
O1 C1 C2 C3 178.7(9)
C6 C1 C2 C44 175.9(10)
O1 C1 C2 C44 -0.9(16)
C1 C2 C3 C4 1.6(17)
C44 C2 C3 C4 -178.8(10)
C2 C3 C4 C5 1.7(17)
C2 C3 C4 C7 -177.8(10)
C3 C4 C5 C6 -2.3(17)
C7 C4 C5 C6 177.2(10)
C4 C5 C6 C1 -0.4(16)
C4 C5 C6 C11 172.9(10)
C2 C1 C6 C5 3.9(16)
O1 C1 C6 C5 -179.2(9)
C2 C1 C6 C11 -169.0(11)
O1 C1 C6 C11 7.9(16)
C3 C4 C7 C10 -120.8(13)
C5 C4 C7 C10 59.8(15)
C3 C4 C7 C8 3.6(17)
C5 C4 C7 C8 -175.8(10)
C3 C4 C7 C9 118.0(13)
C5 C4 C7 C9 -61.4(14)
C5 C6 C11 C13 -76.3(13)
C1 C6 C11 C13 96.4(13)
Ti1 O2 C12 C17 -84(4)
Ti1 O2 C12 C13 96(4)
O2 C12 C13 C14 -169.8(10)
C17 C12 C13 C14 10.4(16)
O2 C12 C13 C11 5.7(16)
C17 C12 C13 C11 -174.0(10)
C6 C11 C13 C14 98.5(13)
C6 C11 C13 C12 -76.8(14)
C12 C13 C14 C15 -1.6(16)
C11 C13 C14 C15 -177.0(10)
C13 C14 C15 C16 -7.0(16)
C13 C14 C15 C18 174.9(10)
C14 C15 C16 C17 7.4(16)
C18 C15 C16 C17 -174.6(10)
C15 C16 C17 C12 1.1(16)
C15 C16 C17 C22 179.6(10)
O2 C12 C17 C16 170.0(10)
C13 C12 C17 C16 -10.3(16)
O2 C12 C17 C22 -8.6(15)
C13 C12 C17 C22 171.2(10)
C16 C15 C18 C21 3.5(15)
C14 C15 C18 C21 -178.6(10)
C16 C15 C18 C19 125.9(12)
C14 C15 C18 C19 -56.1(13)
C16 C15 C18 C20 -114.7(12)
C14 C15 C18 C20 63.3(13)
C16 C17 C22 C24 -99.4(12)
C12 C17 C22 C24 79.0(13)
C50 O3 C23 C24 -100.3(13)
Ti1 O3 C23 C24 90.3(12)
C50 O3 C23 C28 82.0(13)
Ti1 O3 C23 C28 -87.4(11)
C28 C23 C24 C25 -6.1(18)
O3 C23 C24 C25 176.5(10)
C28 C23 C24 C22 169.0(11)
O3 C23 C24 C22 -8.4(18)
C17 C22 C24 C23 -96.4(14)
C17 C22 C24 C25 78.7(13)
C23 C24 C25 C26 1.6(18)
C22 C24 C25 C26 -174.0(10)
C24 C25 C26 C27 4.1(17)
C24 C25 C26 C29 -176.2(11)
C25 C26 C27 C28 -6.0(17)
C29 C26 C27 C28 174.2(12)
C24 C23 C28 C27 4.2(18)
O3 C23 C28 C27 -178.3(10)
C24 C23 C28 C33 -175.0(11)
O3 C23 C28 C33 2.6(17)
C26 C27 C28 C23 2.3(18)
C26 C27 C28 C33 -178.5(11)
C25 C26 C29 C31 -0.5(18)
C27 C26 C29 C31 179.2(12)
C25 C26 C29 C32 119.6(12)
C27 C26 C29 C32 -60.7(16)
C25 C26 C29 C30 -122.1(12)
C27 C26 C29 C30 57.6(15)
C23 C28 C33 C35 96.7(14)
C27 C28 C33 C35 -82.5(14)
Ti1 O4 C34 C35 -86.1(15)
Ti1 O4 C34 C39 87.4(15)
O4 C34 C35 C36 178.7(10)
C39 C34 C35 C36 5.4(17)
O4 C34 C35 C33 6.6(16)
C39 C34 C35 C33 -166.6(10)
C28 C33 C35 C36 134.4(11)
C28 C33 C35 C34 -53.5(15)
C34 C35 C36 C37 -3.6(17)
C33 C35 C36 C37 168.6(10)
C35 C36 C37 C38 1.7(16)
C35 C36 C37 C40 -178.9(10)
C36 C37 C38 C39 -1.7(16)
C40 C37 C38 C39 179.0(10)
C37 C38 C39 C34 3.3(16)
C37 C38 C39 C44 -167.6(10)
C35 C34 C39 C38 -5.1(16)
O4 C34 C39 C38 -178.6(9)
C35 C34 C39 C44 165.8(11)
O4 C34 C39 C44 -7.7(16)
C38 C37 C40 C42 -128.6(12)
C36 C37 C40 C42 52.1(14)
C38 C37 C40 C43 -5.2(15)
C36 C37 C40 C43 175.5(10)
C38 C37 C40 C41 114.1(12)
C36 C37 C40 C41 -65.3(14)
C38 C39 C44 C2 -131.4(12)
C34 C39 C44 C2 58.3(15)
C3 C2 C44 C39 79.0(14)
C1 C2 C44 C39 -101.3(13)
C1 O1 C45 C46 -89.2(13)
Ti1 O1 C45 C46 108.9(11)
O1 C45 C46 C47 177.4(11)
C45 C46 C47 C48 178.2(13)
C46 C47 C48 C49 170.8(12)
C23 O3 C50 C51 81.5(12)
Ti1 O3 C50 C51 -109.8(10)
O3 C50 C51 C52 173.7(10)
C50 C51 C52 C53 -76.0(13)
C51 C52 C53 C54 -177.4(11)
